data_1100344
loop_
_publ_author_name
'Bosold, Ferdinand'
'Zulauf, Peter'
'Marsch, Michael'
'Harms, Klaus'
'Lohrenz, John'
'Boche, Gernot'

_publ_section_title
;
 [3-Bromo-2-lithio-1-phenylsulfonylbenzofuran Diisopropyl Ether]~2~ and
 3-Fluoro-2-lithio-1-phenyl-sulfonylbenzene &#x00B7;
 Pentamethyldiethylenetriamine: Crystal Structures of Compounds with
 Lithium and Halogen on Neighboring Carbon Atoms
;
_journal_coden_ASTM ACIEAY
_journal_issue 11
_journal_name_full
;
 Angewandte Chemie, International Edition in English
;
_journal_page_first 1455
_journal_page_last 1457
_journal_paper_doi 10.1002/anie.199114551
_journal_volume 30
_journal_year 1991
_chemical_formula_sum 'C28 H36 Br2 Li2 O4'
_space_group_IT_number 2
_symmetry_cell_setting triclinic
_symmetry_Int_Tables_number 2
_symmetry_space_group_name_Hall '-P 1'
_symmetry_space_group_name_H-M 'P -1'
_cell_angle_alpha 72.87(3)
_cell_angle_beta 69.01(3)
_cell_angle_gamma 74.97(4)
_cell_formula_units_Z 1
_cell_length_a 8.200(4)
_cell_length_b 8.916(5)
_cell_length_c 11.315(4)
_cod_database_code 1100344

loop_
_symmetry_equiv_pos_site_id
_symmetry_equiv_pos_as_xyz
1 x,y,z
2 -x,-y,-z

loop_
_atom_site_label
_atom_site_type_symbol
_atom_site_fract_x
_atom_site_fract_y
_atom_site_fract_z
Br1 Br 0.13251(4) 0.28135(4) -0.90402(3)
O1 O 0.22602(24) 0.11287(22) -0.55509(17)
C1 C 0.11941(37) 0.12731(34) -0.63957(27)
C2 C 0.20508(35) 0.21711(32) -0.75280(26)
C3 C 0.36109(35) 0.26084(30) -0.75005(25)
C4 C 0.49449(39) 0.34224(34) -0.83720(29)
H1 H 0.4876(36) 0.3789(34) -0.9124(28)
C5 C 0.62700(42) 0.35600(36) -0.79502(31)
H2 H 0.7196(36) 0.3995(32) -0.8514(26)
C6 C 0.62882(42) 0.28883(37) -0.66768(31)
H3 H 0.7227(37) 0.2946(33) -0.6462(27)
C7 C 0.49789(40) 0.20651(36) -0.57945(30)
H4 H 0.5032(36) 0.1577(33) -0.4982(29)
C8 C 0.36619(35) 0.19283(31) -0.62336(26)
O2 O -0.04725(25) 0.18914(23) -0.27764(18)
C9 C -0.22419(42) 0.28364(40) -0.25764(30)
H5 H -0.2174(41) 0.3835(41) -0.2332(31)
C10 C -0.26310(66) 0.32724(58) -0.38419(42)
H6 H -0.3705(45) 0.3926(40) -0.3784(33)
H7 H -0.2731(44) 0.2210(43) -0.3987(33)
H8 H -0.1755(46) 0.3881(43) -0.4459(35)
C11 C -0.35460(53) 0.19150(52) -0.15074(41)
H9 H -0.3657(42) 0.0899(42) -0.1740(32)
H10 H -0.3259(44) 0.1585(41) -0.0774(35)
H11 H -0.4781(46) 0.2531(39) -0.1337(32)
C12 C 0.05303(42) 0.21254(36) -0.2031(3)
H12 H -0.0330(43) 0.2208(37) -0.1142(32)
C13 C 0.18489(51) 0.06150(44) -0.18415(37)
H13 H 0.1270(45) -0.0291(42) -0.1415(33)
H14 H 0.2588(43) 0.0659(39) -0.1361(31)
H15 H 0.2708(44) 0.0439(39) -0.2644(33)
C14 C 0.13814(57) 0.35741(46) -0.27195(41)
H16 H 0.0490(43) 0.4640(42) -0.2898(31)
H17 H 0.2057(43) 0.3766(40) -0.2312(33)
H18 H 0.2232(45) 0.3583(39) -0.3558(35)
Li1 Li 0.03653(67) 0.04724(61) -0.39710(46)
Li1A* Li -0.03653(67) -0.04724(61) -0.60290(46)
C1A* C -0.11941(37) -0.12731(34) -0.36043(27)
O1A* O -0.22602(24) -0.11287(22) -0.44491(17)
O2A* O 0.04725(25) -0.18914(23) -0.72236(18)
C2A* C -0.20508(35) -0.21711(32) -0.24720(26)
C8A* C -0.36619(35) -0.19283(31) -0.37664(26)
C9A* C 0.22419(42) -0.28364(40) -0.74236(30)
C12A* C -0.05303(42) -0.21254(36) -0.7969(3)
Br1A* Br -0.13251(4) -0.28135(4) -0.09598(3)
C3A* C -0.36109(35) -0.26084(30) -0.24995(25)
C7A* C -0.49789(40) -0.20651(36) -0.42055(30)
H5A* H 0.2174(41) -0.3835(41) -0.7668(31)
C10A* C 0.26310(66) -0.32724(58) -0.61581(42)
C11A* C 0.35460(53) -0.19150(52) -0.84926(41)
H12A* H 0.0330(43) -0.2208(37) -0.8858(32)
C13A* C -0.18489(51) -0.06150(44) -0.81585(37)
C14A* C -0.13814(57) -0.35741(46) -0.72805(41)
C4A* C -0.49449(39) -0.34224(34) -0.16280(29)
C6A* C -0.62882(42) -0.28883(37) -0.33232(31)
H4A* H -0.5032(36) -0.1577(33) -0.5018(29)
H6A* H 0.3705(45) -0.3926(40) -0.6216(33)
H7A* H 0.2731(44) -0.2210(43) -0.6013(33)
H8A* H 0.1755(46) -0.3881(43) -0.5541(35)
H9A* H 0.3657(42) -0.0899(42) -0.8260(32)
H10A* H 0.3259(44) -0.1585(41) -0.9226(35)
H11A* H 0.4781(46) -0.2531(39) -0.8663(32)
H13A* H -0.1270(45) 0.0291(42) -0.8585(33)
H14A* H -0.2588(43) -0.0659(39) -0.8639(31)
H15A* H -0.2708(44) -0.0439(39) -0.7356(33)
H16A* H -0.0490(43) -0.4640(42) -0.7102(31)
H17A* H -0.2057(43) -0.3766(40) -0.7688(33)
H18A* H -0.2232(45) -0.3583(39) -0.6442(35)
H1A* H -0.4876(36) -0.3789(34) -0.0876(28)
C5A* C -0.62700(42) -0.35600(36) -0.20498(31)
H3A* H -0.7227(37) -0.2946(33) -0.3538(27)
H2A* H -0.7196(36) -0.3995(32) -0.1486(26)

loop_
_atom_type_symbol
_atom_type_radius_bond
C 0.82
H 0.23
Br 1.21
Li 1.29
O 0.68
